data_4516236
loop_
_publ_author_name
'Dos Santos, Paloma Lays'
'Chen, Dongyang'
'Rajamalli, Pachaiyappan'
'Matulaitis, Tomas'
'Cordes, David B.'
'Slawin, Alexandra M. Z.'
'Jacquemin, Denis'
'Zysman-Colman, Eli'
'Samuel, Ifor D. W.'

_publ_section_title
;
 The use of Pyrimidine and Pyrazine Bridges as a Design Strategy to
 Improve the Performance of Thermally Activated Delayed Fluorescence
 Organic Light Emitting Diodes.
;
_journal_name_full 'ACS applied materials &amp; interfaces'
_journal_paper_doi 10.1021/acsami.9b16952
_journal_year 2019
_chemical_formula_moiety 'C48 H52 N6 O2 S, 2(C6 H5 Cl)'
_chemical_formula_sum 'C60 H62 Cl2 N6 O2 S'
_chemical_formula_weight 1002.15
_space_group_crystal_system monoclinic
_space_group_IT_number 15
_space_group_name_Hall '-C 2yc'
_space_group_name_H-M_alt 'C 1 2/c 1'
_atom_sites_solution_hydrogens geom
_atom_sites_solution_primary direct
_atom_sites_solution_secondary difmap
_audit_creation_date 2019-08-13
_audit_creation_method 'by CrystalStructure 4.3'
_cell_angle_alpha 90.0000
_cell_angle_beta 90.153(6)
_cell_angle_gamma 90.0000
_cell_formula_units_Z 4
_cell_length_a 11.920(3)
_cell_length_b 27.276(5)
_cell_length_c 16.301(3)
_cell_measurement_reflns_used 7360
_cell_measurement_temperature 93
_cell_measurement_theta_max 27.50
_cell_measurement_theta_min 1.90
_cell_volume 5299.9(19)
_computing_cell_refinement 'CrystalClear-SM Expert 2.1 b45'
_computing_data_collection 'CrystalClear-SM Expert 2.1 b45 (Rigaku, 2015)'
_computing_data_reduction 'CrystalClear-SM Expert 2.1 b45'
_computing_molecular_graphics 'CrystalStructure 4.3'
_computing_publication_material 'CrystalStructure 4.3 (Rigaku, 2018)'
_computing_structure_refinement 'SHELXL Version 2018/3 (Sheldrick, 2008)'
_computing_structure_solution 'SHELXT Version 2014/4 (Sheldrick, 2014)'
_diffrn_ambient_temperature 93
_diffrn_detector_area_resol_mean 5.814
_diffrn_measured_fraction_theta_full 0.999
_diffrn_measured_fraction_theta_max 0.995
_diffrn_measurement_device_type 'Rigaku XtaLAB P200'
_diffrn_measurement_method \w
_diffrn_radiation_type 'Mo K\a'
_diffrn_radiation_wavelength 0.71075
_diffrn_reflns_av_R_equivalents 0.1982
_diffrn_reflns_av_unetI/netI 0.0890
_diffrn_reflns_Laue_measured_fraction_full 0.999
_diffrn_reflns_Laue_measured_fraction_max 0.995
_diffrn_reflns_limit_h_max 14
_diffrn_reflns_limit_h_min -13
_diffrn_reflns_limit_k_max 32
_diffrn_reflns_limit_k_min -32
_diffrn_reflns_limit_l_max 19
_diffrn_reflns_limit_l_min -19
_diffrn_reflns_number 29898
_diffrn_reflns_point_group_measured_fraction_full 0.999
_diffrn_reflns_point_group_measured_fraction_max 0.995
_diffrn_reflns_theta_full 25.242
_diffrn_reflns_theta_max 25.332
_diffrn_reflns_theta_min 1.864
_diffrn_standards_number 0
_exptl_absorpt_coefficient_mu 0.211
_exptl_absorpt_correction_T_max 0.994
_exptl_absorpt_correction_T_min 0.754
_exptl_absorpt_correction_type multi-scan
_exptl_absorpt_process_details 'REQAB (Rigaku, 1998)'
_exptl_crystal_colour colorless
_exptl_crystal_density_diffrn 1.256
_exptl_crystal_density_method 'not measured'
_exptl_crystal_description prism
_exptl_crystal_F_000 2120.00
_exptl_crystal_size_max 0.210
_exptl_crystal_size_mid 0.060
_exptl_crystal_size_min 0.030
_refine_diff_density_max 1.29
_refine_diff_density_min -0.58
_refine_ls_extinction_coef 0.0065(9)
_refine_ls_extinction_method SHELXL
_refine_ls_goodness_of_fit_ref 1.216
_refine_ls_hydrogen_treatment constr
_refine_ls_number_parameters 356
_refine_ls_number_reflns 4834
_refine_ls_number_restraints 54
_refine_ls_R_factor_all 0.1422
_refine_ls_R_factor_gt 0.1395
_refine_ls_shift/su_max 0.000
_refine_ls_structure_factor_coef Fsqd
_refine_ls_weighting_details 'w = 1/[\s^2^(Fo^2^)+(0.0708P)^2^+111.7742P] where P=(Fo^2^+2Fc^2^)/3'
_refine_ls_weighting_scheme calc
_refine_ls_wR_factor_gt 0.3642
_refine_ls_wR_factor_ref 0.3652
_reflns_Friedel_coverage 0.000
_reflns_number_gt 4508
_reflns_number_total 4834
_reflns_threshold_expression F^2^>2.0\s(F^2^)
_cod_data_source_file am9b16952_si_003.cif
_cod_data_source_block pDTCz-DPmS
_cod_database_code 4516236

loop_
_space_group_symop_operation_xyz
'x, y, z'
'-x, y, -z+1/2'
'x+1/2, y+1/2, z'
'-x+1/2, y+1/2, -z+1/2'
'-x, -y, -z'
'x, -y, z-1/2'
'-x+1/2, -y+1/2, -z'
'x+1/2, -y+1/2, z-1/2'

loop_
_atom_site_label
_atom_site_type_symbol
_atom_site_fract_x
_atom_site_fract_y
_atom_site_fract_z
_atom_site_U_iso_or_equiv
_atom_site_adp_type
_atom_site_occupancy
_atom_site_site_symmetry_order
_atom_site_calc_flag
_atom_site_refinement_flags_posn
_atom_site_refinement_flags_adp
_atom_site_refinement_flags_occupancy
_atom_site_disorder_assembly
_atom_site_disorder_group
S1 S 1.000000 0.83230(8) 0.750000 0.0202(6) Uani 1 2 d S T P . .
O1 O 0.9320(4) 0.85825(17) 0.8081(3) 0.0259(11) Uani 1 1 d . . . . .
N1 N 0.8853(5) 0.7375(2) 0.5838(3) 0.0217(12) Uani 1 1 d . . . . .
N5 N 0.7343(5) 0.7525(2) 0.6790(3) 0.0238(13) Uani 1 1 d . . . . .
N7 N 0.7126(5) 0.6995(2) 0.5683(3) 0.0223(12) Uani 1 1 d . . . . .
C2 C 0.9481(5) 0.7678(2) 0.6264(4) 0.0209(14) Uani 1 1 d . . . . .
H2 H 1.023203 0.773121 0.609167 0.025 Uiso 1 1 calc R U . . .
C3 C 0.9102(6) 0.7924(2) 0.6954(4) 0.0206(14) Uani 1 1 d . . . . .
C4 C 0.8013(6) 0.7830(3) 0.7204(4) 0.0235(15) Uani 1 1 d . . . . .
H4 H 0.773568 0.798606 0.768308 0.028 Uiso 1 1 calc R U . . .
C6 C 0.7785(5) 0.7307(2) 0.6130(4) 0.0186(13) Uani 1 1 d . . . . .
C8 C 0.5939(5) 0.6926(2) 0.5780(4) 0.0199(14) Uani 1 1 d . . . . .
C9 C 0.5171(6) 0.7155(2) 0.6286(4) 0.0241(15) Uani 1 1 d . . . . .
H9 H 0.539770 0.739893 0.666794 0.029 Uiso 1 1 calc R U . . .
C10 C 0.4050(6) 0.7014(2) 0.6215(4) 0.0227(14) Uani 1 1 d . . . . .
H10 H 0.352469 0.715670 0.658098 0.027 Uiso 1 1 calc R U . . .
C11 C 0.3654(6) 0.6678(3) 0.5643(4) 0.0234(15) Uani 1 1 d . . . . .
C12 C 0.4459(6) 0.6440(2) 0.5148(4) 0.0218(14) Uani 1 1 d . . . . .
H12 H 0.423344 0.619388 0.476923 0.026 Uiso 1 1 calc R U . . .
C13 C 0.5588(5) 0.6570(2) 0.5218(4) 0.0194(14) Uani 1 1 d . . . . .
C14 C 0.6580(6) 0.6402(2) 0.4770(4) 0.0208(14) Uani 1 1 d . . . . .
C15 C 0.6669(6) 0.6045(2) 0.4163(4) 0.0220(14) Uani 1 1 d . . . . .
H15 H 0.602623 0.587183 0.397561 0.026 Uiso 1 1 calc R U . . .
C16 C 0.7740(6) 0.5948(2) 0.3832(4) 0.0216(14) Uani 1 1 d . . . . .
C17 C 0.8645(6) 0.6232(3) 0.4118(4) 0.0249(15) Uani 1 1 d . . . . .
H17 H 0.936369 0.617110 0.388949 0.030 Uiso 1 1 calc R U . . .
C18 C 0.8563(6) 0.6592(2) 0.4707(4) 0.0224(14) Uani 1 1 d . . . . .
H18 H 0.919567 0.677863 0.487646 0.027 Uiso 1 1 calc R U . . .
C19 C 0.7489(6) 0.6669(2) 0.5044(4) 0.0209(14) Uani 1 1 d . . . . .
C20 C 0.2413(6) 0.6553(3) 0.5510(5) 0.0272(16) Uani 1 1 d . . . . .
C21 C 0.1653(6) 0.6838(3) 0.6102(5) 0.0338(18) Uani 1 1 d . . . . .
H21A H 0.186727 0.676247 0.666922 0.041 Uiso 1 1 calc R U . . .
H21B H 0.173617 0.719066 0.600467 0.041 Uiso 1 1 calc R U . . .
H21C H 0.086968 0.674252 0.601110 0.041 Uiso 1 1 calc R U . . .
C22 C 0.2208(6) 0.6000(3) 0.5666(5) 0.0340(18) Uani 1 1 d . . . . .
H22A H 0.243573 0.591773 0.622764 0.041 Uiso 1 1 calc R U . . .
H22B H 0.140890 0.592656 0.559334 0.041 Uiso 1 1 calc R U . . .
H22C H 0.264845 0.580627 0.527683 0.041 Uiso 1 1 calc R U . . .
C23 C 0.2063(7) 0.6677(3) 0.4650(5) 0.0395(19) Uani 1 1 d . . . . .
H23A H 0.126859 0.659549 0.457362 0.047 Uiso 1 1 calc R U . . .
H23B H 0.217419 0.702842 0.455260 0.047 Uiso 1 1 calc R U . . .
H23C H 0.251633 0.648867 0.426079 0.047 Uiso 1 1 calc R U . . .
C24 C 0.7927(6) 0.5552(3) 0.3177(4) 0.0262(15) Uani 1 1 d . . . . .
C25 C 0.8242(7) 0.5799(3) 0.2360(5) 0.0307(17) Uani 1 1 d . . . . .
H25A H 0.836188 0.554785 0.193995 0.037 Uiso 1 1 calc R U . . .
H25B H 0.763289 0.601775 0.218633 0.037 Uiso 1 1 calc R U . . .
H25C H 0.893163 0.599021 0.243335 0.037 Uiso 1 1 calc R U . . .
C26 C 0.8877(7) 0.5204(3) 0.3452(5) 0.0306(17) Uani 1 1 d . . . . .
H26A H 0.899337 0.495202 0.303234 0.037 Uiso 1 1 calc R U . . .
H26B H 0.957083 0.539184 0.352732 0.037 Uiso 1 1 calc R U . . .
H26C H 0.867096 0.504740 0.397126 0.037 Uiso 1 1 calc R U . . .
C27 C 0.6861(7) 0.5240(3) 0.3037(5) 0.0340(18) Uani 1 1 d . . . . .
H27A H 0.700901 0.499208 0.261694 0.041 Uiso 1 1 calc R U . . .
H27B H 0.665113 0.507856 0.355133 0.041 Uiso 1 1 calc R U . . .
H27C H 0.624569 0.545297 0.285525 0.041 Uiso 1 1 calc R U . . .
Cl31 Cl 0.9143(4) 0.61224(19) 0.6870(3) 0.0559(17) Uani 0.505(7) 1 d G U P A 1
C31 C 0.7881(4) 0.5840(2) 0.6593(3) 0.030(4) Uani 0.505(7) 1 d G U P A 1
C32 C 0.7898(6) 0.5446(3) 0.6051(6) 0.040(5) Uani 0.505(7) 1 d G U P A 1
H32 H 0.858766 0.533041 0.583250 0.049 Uiso 0.505(7) 1 calc R U P A 1
C33 C 0.6888(8) 0.5222(4) 0.5833(7) 0.049(6) Uani 0.505(7) 1 d G U P A 1
H33 H 0.688880 0.495309 0.546311 0.059 Uiso 0.505(7) 1 calc R U P A 1
C34 C 0.5876(6) 0.5392(4) 0.6153(7) 0.050(5) Uani 0.505(7) 1 d G U P A 1
H34 H 0.518986 0.523856 0.600262 0.060 Uiso 0.505(7) 1 calc R U P A 1
C35 C 0.5874(4) 0.5787(5) 0.6696(9) 0.043(5) Uani 0.505(7) 1 d G U P A 1
H35 H 0.518528 0.590284 0.691401 0.052 Uiso 0.505(7) 1 calc R U P A 1
C36 C 0.6878(4) 0.6014(4) 0.6920(8) 0.029(5) Uani 0.505(7) 1 d G U P A 1
H36 H 0.687765 0.628378 0.728896 0.035 Uiso 0.505(7) 1 calc R U P A 1
Cl3A Cl 0.5805(4) 0.50152(16) 0.5536(3) 0.0485(15) Uani 0.495(7) 1 d G U P A 2
C31A C 0.6735(4) 0.54063(17) 0.6047(3) 0.027(4) Uani 0.495(7) 1 d G U P A 2
C32A C 0.7884(4) 0.5358(3) 0.5914(6) 0.033(4) Uani 0.495(7) 1 d G U P A 2
H32A H 0.816084 0.511462 0.554986 0.040 Uiso 0.495(7) 1 calc R U P A 2
C33A C 0.8620(5) 0.5671(4) 0.6324(7) 0.040(4) Uani 0.495(7) 1 d G U P A 2
H33A H 0.940545 0.564134 0.623841 0.048 Uiso 0.495(7) 1 calc R U P A 2
C34A C 0.8213(7) 0.6028(3) 0.6859(6) 0.035(4) Uani 0.495(7) 1 d G U P A 2
H34A H 0.871819 0.624017 0.713681 0.042 Uiso 0.495(7) 1 calc R U P A 2
C35A C 0.7060(8) 0.6071(4) 0.6985(8) 0.036(6) Uani 0.495(7) 1 d G U P A 2
H35A H 0.678222 0.631398 0.734931 0.044 Uiso 0.495(7) 1 calc R U P A 2
C36A C 0.6313(6) 0.5760(4) 0.6580(7) 0.033(5) Uani 0.495(7) 1 d G U P A 2
H36A H 0.552752 0.578984 0.666496 0.040 Uiso 0.495(7) 1 calc R U P A 2

loop_
_atom_site_aniso_label
_atom_site_aniso_U_11
_atom_site_aniso_U_22
_atom_site_aniso_U_33
_atom_site_aniso_U_23
_atom_site_aniso_U_13
_atom_site_aniso_U_12
S1 0.0236(12) 0.0166(11) 0.0204(12) 0.000 0.0056(9) 0.000
O1 0.030(3) 0.020(2) 0.027(3) -0.001(2) 0.007(2) 0.004(2)
N1 0.023(3) 0.020(3) 0.022(3) -0.002(2) 0.012(2) 0.001(2)
N5 0.028(3) 0.020(3) 0.024(3) -0.001(2) 0.010(2) 0.001(2)
N7 0.022(3) 0.023(3) 0.023(3) -0.002(2) 0.012(2) 0.000(2)
C2 0.018(3) 0.021(3) 0.024(3) 0.001(3) 0.005(3) 0.001(3)
C3 0.022(3) 0.017(3) 0.023(3) 0.000(3) 0.004(3) -0.001(3)
C4 0.025(3) 0.026(3) 0.020(3) -0.005(3) 0.011(3) 0.003(3)
C6 0.021(3) 0.017(3) 0.018(3) 0.004(2) 0.008(2) 0.002(2)
C8 0.018(3) 0.024(3) 0.018(3) 0.002(3) 0.008(2) 0.001(3)
C9 0.030(4) 0.020(3) 0.023(3) -0.004(3) 0.010(3) 0.001(3)
C10 0.021(3) 0.021(3) 0.026(3) -0.004(3) 0.011(3) 0.003(3)
C11 0.023(3) 0.026(3) 0.021(3) 0.004(3) 0.011(3) 0.002(3)
C12 0.028(4) 0.015(3) 0.023(3) 0.001(3) 0.009(3) 0.000(3)
C13 0.021(3) 0.018(3) 0.019(3) 0.001(2) 0.010(3) 0.005(3)
C14 0.024(3) 0.019(3) 0.019(3) 0.001(3) 0.010(3) 0.002(3)
C15 0.025(3) 0.021(3) 0.021(3) 0.002(3) 0.009(3) -0.001(3)
C16 0.025(3) 0.021(3) 0.019(3) 0.001(3) 0.011(3) 0.003(3)
C17 0.023(3) 0.027(4) 0.025(4) -0.003(3) 0.011(3) 0.004(3)
C18 0.023(3) 0.024(3) 0.021(3) -0.002(3) 0.009(3) -0.001(3)
C19 0.025(3) 0.022(3) 0.016(3) 0.001(3) 0.009(3) 0.005(3)
C20 0.026(4) 0.020(3) 0.035(4) 0.000(3) 0.010(3) -0.002(3)
C21 0.025(4) 0.027(4) 0.049(5) -0.006(3) 0.016(3) -0.001(3)
C22 0.028(4) 0.021(4) 0.053(5) -0.005(3) 0.016(3) -0.005(3)
C23 0.030(4) 0.046(5) 0.043(5) 0.003(4) 0.008(4) -0.003(4)
C24 0.029(4) 0.025(4) 0.025(4) -0.003(3) 0.011(3) 0.000(3)
C25 0.036(4) 0.029(4) 0.027(4) -0.006(3) 0.012(3) 0.001(3)
C26 0.041(4) 0.023(4) 0.028(4) -0.006(3) 0.016(3) 0.006(3)
C27 0.037(4) 0.026(4) 0.038(4) -0.014(3) 0.017(3) -0.003(3)
Cl31 0.044(3) 0.072(3) 0.052(3) 0.018(2) 0.002(2) -0.023(2)
C31 0.035(9) 0.038(9) 0.016(7) 0.008(7) 0.007(7) -0.009(7)
C32 0.048(9) 0.041(8) 0.032(7) 0.001(7) 0.013(7) 0.010(7)
C33 0.097(16) 0.028(10) 0.021(9) -0.010(7) -0.005(9) 0.018(10)
C34 0.048(11) 0.059(12) 0.042(10) 0.020(9) -0.004(8) -0.025(9)
C35 0.022(10) 0.067(13) 0.041(11) 0.025(9) 0.007(8) -0.001(9)
C36 0.020(8) 0.034(12) 0.034(13) 0.008(10) 0.006(8) 0.005(8)
Cl3A 0.065(3) 0.043(3) 0.037(2) -0.0043(18) 0.016(2) -0.013(2)
C31A 0.047(10) 0.023(9) 0.010(7) -0.001(6) 0.001(6) -0.002(7)
C32A 0.043(8) 0.032(7) 0.026(7) 0.002(6) 0.010(6) 0.009(6)
C33A 0.051(11) 0.045(10) 0.025(8) 0.013(7) 0.014(8) 0.023(8)
C34A 0.024(9) 0.042(10) 0.038(10) 0.000(8) -0.001(7) 0.008(7)
C35A 0.052(12) 0.031(11) 0.026(12) 0.010(9) 0.009(10) 0.001(10)
C36A 0.024(11) 0.057(11) 0.019(8) 0.025(8) 0.015(8) 0.012(9)

loop_
_atom_type_symbol
_atom_type_description
_atom_type_scat_dispersion_real
_atom_type_scat_dispersion_imag
_atom_type_scat_source
C C 0.0033 0.0016
;
International Tables for Crystallography
(Vol. C, Tables 4.2.6.8 and 6.1.1.4)
;
H H 0.0000 0.0000
;
International Tables for Crystallography
(Vol. C, Table 6.1.1.4)
;
N N 0.0061 0.0033
;
International Tables for Crystallography
(Vol. C, Tables 4.2.6.8 and 6.1.1.4)
;
O O 0.0106 0.0060
;
International Tables for Crystallography
(Vol. C, Tables 4.2.6.8 and 6.1.1.4)
;
S S 0.1246 0.1234
;
International Tables for Crystallography
(Vol. C, Tables 4.2.6.8 and 6.1.1.4)
;
Cl Cl 0.1484 0.1585
;
International Tables for Crystallography
(Vol. C, Tables 4.2.6.8 and 6.1.1.4)
;

loop_
_geom_angle_atom_site_label_1
_geom_angle_atom_site_label_2
_geom_angle_atom_site_label_3
_geom_angle
_geom_angle_site_symmetry_1
_geom_angle_site_symmetry_3
O1 S1 O1 120.9(4) . 2_756
O1 S1 C3 107.1(3) . .
O1 S1 C3 108.3(3) 2_756 .
O1 S1 C3 108.3(3) . 2_756
O1 S1 C3 107.1(3) 2_756 2_756
C3 S1 C3 103.9(4) . 2_756
C2 N1 C6 115.5(5) . .
C4 N5 C6 116.6(6) . .
C6 N7 C19 126.8(6) . .
C6 N7 C8 125.9(5) . .
C19 N7 C8 107.3(5) . .
N1 C2 C3 123.2(6) . .
N1 C2 H2 118.4 . .
C3 C2 H2 118.4 . .
C2 C3 C4 117.2(6) . .
C2 C3 S1 120.6(5) . .
C4 C3 S1 122.2(5) . .
N5 C4 C3 121.8(6) . .
N5 C4 H4 119.1 . .
C3 C4 H4 119.1 . .
N5 C6 N7 118.6(6) . .
N5 C6 N1 125.8(6) . .
N7 C6 N1 115.5(6) . .
C9 C8 C13 120.4(6) . .
C9 C8 N7 131.4(6) . .
C13 C8 N7 108.2(5) . .
C8 C9 C10 117.5(6) . .
C8 C9 H9 121.3 . .
C10 C9 H9 121.3 . .
C11 C10 C9 124.2(6) . .
C11 C10 H10 117.9 . .
C9 C10 H10 117.9 . .
C10 C11 C12 117.1(6) . .
C10 C11 C20 124.7(6) . .
C12 C11 C20 118.2(6) . .
C13 C12 C11 119.5(6) . .
C13 C12 H12 120.3 . .
C11 C12 H12 120.3 . .
C12 C13 C8 121.1(6) . .
C12 C13 C14 131.2(6) . .
C8 C13 C14 107.6(6) . .
C19 C14 C15 122.5(6) . .
C19 C14 C13 108.0(6) . .
C15 C14 C13 129.5(6) . .
C14 C15 C16 118.3(6) . .
C14 C15 H15 120.9 . .
C16 C15 H15 120.9 . .
C17 C16 C15 117.6(6) . .
C17 C16 C24 120.4(6) . .
C15 C16 C24 122.0(6) . .
C18 C17 C16 124.7(6) . .
C18 C17 H17 117.7 . .
C16 C17 H17 117.7 . .
C17 C18 C19 116.4(6) . .
C17 C18 H18 121.8 . .
C19 C18 H18 121.8 . .
C14 C19 C18 120.6(6) . .
C14 C19 N7 108.9(6) . .
C18 C19 N7 130.5(6) . .
C23 C20 C11 110.4(6) . .
C23 C20 C21 108.1(6) . .
C11 C20 C21 111.7(6) . .
C23 C20 C22 109.2(7) . .
C11 C20 C22 110.2(6) . .
C21 C20 C22 107.1(6) . .
C20 C21 H21A 109.5 . .
C20 C21 H21B 109.5 . .
H21A C21 H21B 109.5 . .
C20 C21 H21C 109.5 . .
H21A C21 H21C 109.5 . .
H21B C21 H21C 109.5 . .
C20 C22 H22A 109.5 . .
C20 C22 H22B 109.5 . .
H22A C22 H22B 109.5 . .
C20 C22 H22C 109.5 . .
H22A C22 H22C 109.5 . .
H22B C22 H22C 109.5 . .
C20 C23 H23A 109.5 . .
C20 C23 H23B 109.5 . .
H23A C23 H23B 109.5 . .
C20 C23 H23C 109.5 . .
H23A C23 H23C 109.5 . .
H23B C23 H23C 109.5 . .
C16 C24 C25 109.2(6) . .
C16 C24 C26 109.8(6) . .
C25 C24 C26 109.9(6) . .
C16 C24 C27 111.6(6) . .
C25 C24 C27 108.4(6) . .
C26 C24 C27 107.9(6) . .
C24 C25 H25A 109.5 . .
C24 C25 H25B 109.5 . .
H25A C25 H25B 109.5 . .
C24 C25 H25C 109.5 . .
H25A C25 H25C 109.5 . .
H25B C25 H25C 109.5 . .
C24 C26 H26A 109.5 . .
C24 C26 H26B 109.5 . .
H26A C26 H26B 109.5 . .
C24 C26 H26C 109.5 . .
H26A C26 H26C 109.5 . .
H26B C26 H26C 109.5 . .
C24 C27 H27A 109.5 . .
C24 C27 H27B 109.5 . .
H27A C27 H27B 109.5 . .
C24 C27 H27C 109.5 . .
H27A C27 H27C 109.5 . .
H27B C27 H27C 109.5 . .
C36 C31 C32 121.3 . .
C36 C31 Cl31 119.3 . .
C32 C31 Cl31 119.3 . .
C31 C32 C33 119.0 . .
C31 C32 H32 120.5 . .
C33 C32 H32 120.5 . .
C34 C33 C32 120.5 . .
C34 C33 H33 119.8 . .
C32 C33 H33 119.8 . .
C35 C34 C33 119.8 . .
C35 C34 H34 120.1 . .
C33 C34 H34 120.1 . .
C34 C35 C36 120.5 . .
C34 C35 H35 119.8 . .
C36 C35 H35 119.8 . .
C31 C36 C35 119.0 . .
C31 C36 H36 120.5 . .
C35 C36 H36 120.5 . .
C36A C31A C32A 121.3 . .
C36A C31A Cl3A 119.3 . .
C32A C31A Cl3A 119.3 . .
C31A C32A C33A 119.0 . .
C31A C32A H32A 120.5 . .
C33A C32A H32A 120.5 . .
C34A C33A C32A 120.5 . .
C34A C33A H33A 119.8 . .
C32A C33A H33A 119.8 . .
C35A C34A C33A 119.8 . .
C35A C34A H34A 120.1 . .
C33A C34A H34A 120.1 . .
C34A C35A C36A 120.5 . .
C34A C35A H35A 119.8 . .
C36A C35A H35A 119.8 . .
C31A C36A C35A 119.0 . .
C31A C36A H36A 120.5 . .
C35A C36A H36A 120.5 . .

loop_
_geom_bond_atom_site_label_1
_geom_bond_atom_site_label_2
_geom_bond_distance
_geom_bond_site_symmetry_2
S1 O1 1.435(5) .
S1 O1 1.435(5) 2_756
S1 C3 1.766(7) .
S1 C3 1.766(7) 2_756
N1 C2 1.313(9) .
N1 C6 1.373(8) .
N5 C4 1.334(9) .
N5 C6 1.338(8) .
N7 C6 1.367(9) .
N7 C19 1.436(8) .
N7 C8 1.437(8) .
C2 C3 1.386(9) .
C2 H2 0.9500 .
C3 C4 1.386(9) .
C4 H4 0.9500 .
C8 C9 1.383(9) .
C8 C13 1.399(9) .
C9 C10 1.394(10) .
C9 H9 0.9500 .
C10 C11 1.389(10) .
C10 H10 0.9500 .
C11 C12 1.414(9) .
C11 C20 1.532(10) .
C12 C13 1.396(9) .
C12 H12 0.9500 .
C13 C14 1.465(9) .
C14 C19 1.378(10) .
C14 C15 1.394(9) .
C15 C16 1.412(9) .
C15 H15 0.9500 .
C16 C17 1.407(10) .
C16 C24 1.535(9) .
C17 C18 1.376(10) .
C17 H17 0.9500 .
C18 C19 1.411(9) .
C18 H18 0.9500 .
C20 C23 1.501(11) .
C20 C21 1.537(10) .
C20 C22 1.550(10) .
C21 H21A 0.9800 .
C21 H21B 0.9800 .
C21 H21C 0.9800 .
C22 H22A 0.9800 .
C22 H22B 0.9800 .
C22 H22C 0.9800 .
C23 H23A 0.9800 .
C23 H23B 0.9800 .
C23 H23C 0.9800 .
C24 C25 1.541(10) .
C24 C26 1.544(10) .
C24 C27 1.545(10) .
C25 H25A 0.9800 .
C25 H25B 0.9800 .
C25 H25C 0.9800 .
C26 H26A 0.9800 .
C26 H26B 0.9800 .
C26 H26C 0.9800 .
C27 H27A 0.9800 .
C27 H27B 0.9800 .
C27 H27C 0.9800 .
Cl31 C31 1.7481 .
C31 C36 1.3932 .
C31 C32 1.3932 .
C32 C33 1.3948 .
C32 H32 0.9500 .
C33 C34 1.3947 .
C33 H33 0.9500 .
C34 C35 1.3947 .
C34 H34 0.9500 .
C35 C36 1.3948 .
C35 H35 0.9500 .
C36 H36 0.9500 .
Cl3A C31A 1.7482 .
C31A C36A 1.3932 .
C31A C32A 1.3932 .
C32A C33A 1.3947 .
C32A H32A 0.9500 .
C33A C34A 1.3947 .
C33A H33A 0.9500 .
C34A C35A 1.3946 .
C34A H34A 0.9500 .
C35A C36A 1.3948 .
C35A H35A 0.9500 .
C36A H36A 0.9500 .

loop_
_geom_torsion_atom_site_label_1
_geom_torsion_atom_site_label_2
_geom_torsion_atom_site_label_3
_geom_torsion_atom_site_label_4
_geom_torsion
_geom_torsion_site_symmetry_1
C6 N1 C2 C3 -1.2(9) .
N1 C2 C3 C4 1.6(10) .
N1 C2 C3 S1 179.6(5) .
O1 S1 C3 C2 170.1(5) .
O1 S1 C3 C2 38.2(6) 2_756
C3 S1 C3 C2 -75.4(5) 2_756
O1 S1 C3 C4 -12.1(7) .
O1 S1 C3 C4 -144.0(6) 2_756
C3 S1 C3 C4 102.4(6) 2_756
C6 N5 C4 C3 1.4(10) .
C2 C3 C4 N5 -1.7(10) .
S1 C3 C4 N5 -179.6(5) .
C4 N5 C6 N7 -179.5(6) .
C4 N5 C6 N1 -1.0(10) .
C19 N7 C6 N5 -169.1(6) .
C8 N7 C6 N5 9.5(10) .
C19 N7 C6 N1 12.2(9) .
C8 N7 C6 N1 -169.2(6) .
C2 N1 C6 N5 0.9(9) .
C2 N1 C6 N7 179.4(6) .
C6 N7 C8 C9 3.3(11) .
C19 N7 C8 C9 -177.8(7) .
C6 N7 C8 C13 -178.8(6) .
C19 N7 C8 C13 0.0(7) .
C13 C8 C9 C10 0.3(10) .
N7 C8 C9 C10 177.9(7) .
C8 C9 C10 C11 -3.3(11) .
C9 C10 C11 C12 4.9(10) .
C9 C10 C11 C20 -174.5(7) .
C10 C11 C12 C13 -3.6(9) .
C20 C11 C12 C13 175.8(6) .
C11 C12 C13 C8 0.9(10) .
C11 C12 C13 C14 -177.3(7) .
C9 C8 C13 C12 0.8(10) .
N7 C8 C13 C12 -177.3(6) .
C9 C8 C13 C14 179.4(6) .
N7 C8 C13 C14 1.3(7) .
C12 C13 C14 C19 176.3(7) .
C8 C13 C14 C19 -2.1(7) .
C12 C13 C14 C15 -3.1(12) .
C8 C13 C14 C15 178.5(7) .
C19 C14 C15 C16 1.5(10) .
C13 C14 C15 C16 -179.2(6) .
C14 C15 C16 C17 -2.2(9) .
C14 C15 C16 C24 178.3(6) .
C15 C16 C17 C18 1.1(10) .
C24 C16 C17 C18 -179.5(7) .
C16 C17 C18 C19 1.0(10) .
C15 C14 C19 C18 0.6(10) .
C13 C14 C19 C18 -178.8(6) .
C15 C14 C19 N7 -178.5(6) .
C13 C14 C19 N7 2.1(7) .
C17 C18 C19 C14 -1.8(10) .
C17 C18 C19 N7 177.1(7) .
C6 N7 C19 C14 177.5(6) .
C8 N7 C19 C14 -1.3(7) .
C6 N7 C19 C18 -1.5(11) .
C8 N7 C19 C18 179.7(7) .
C10 C11 C20 C23 119.0(8) .
C12 C11 C20 C23 -60.4(8) .
C10 C11 C20 C21 -1.3(10) .
C12 C11 C20 C21 179.3(6) .
C10 C11 C20 C22 -120.2(8) .
C12 C11 C20 C22 60.4(8) .
C17 C16 C24 C25 -67.7(8) .
C15 C16 C24 C25 111.7(7) .
C17 C16 C24 C26 52.8(8) .
C15 C16 C24 C26 -127.8(7) .
C17 C16 C24 C27 172.4(6) .
C15 C16 C24 C27 -8.2(9) .
C36 C31 C32 C33 0.0 .
Cl31 C31 C32 C33 180.0 .
C31 C32 C33 C34 0.0 .
C32 C33 C34 C35 0.0 .
C33 C34 C35 C36 0.0 .
C32 C31 C36 C35 0.0 .
Cl31 C31 C36 C35 180.0 .
C34 C35 C36 C31 0.0 .
C36A C31A C32A C33A 0.0 .
Cl3A C31A C32A C33A 180.0 .
C31A C32A C33A C34A 0.0 .
C32A C33A C34A C35A 0.0 .
C33A C34A C35A C36A 0.0 .
C32A C31A C36A C35A 0.0 .
Cl3A C31A C36A C35A 180.0 .
C34A C35A C36A C31A 0.0 .
